data_9012272
loop_
_publ_author_name
'Mao, S. Y.'
'Li, M. R.'
'Huang, Y. X.'
'Mi, J. X.'
'Chen, H. H.'
'Wei, Z. B.'
'Zhao, J. T.'

_publ_section_title
;
 Hydrothermal synthesis and crystal structure of the first
 ammonium indium(III) phosphate NH4In(OH)PO4 with spiral chains of InO4(OH)2
;
_journal_name_full 'Journal of Solid State Chemistry'
_journal_page_first 209
_journal_page_last 213
_journal_paper_doi 10.1006/jssc.2001.9489
_journal_volume 165
_journal_year 2002
_chemical_formula_structural (NH4)In(OH)PO4
_chemical_formula_sum 'H5 In N O5 P'
_space_group_IT_number 96
_symmetry_space_group_name_Hall 'P 4nw 2abw'
_symmetry_space_group_name_H-M 'P 43 21 2'
_cell_angle_alpha 90
_cell_angle_beta 90
_cell_angle_gamma 90
_cell_length_a 9.416
_cell_length_b 9.416
_cell_length_c 11.159
_cell_formula_units_Z 8
_cell_volume 989.369
_database_code_amcsd 0014024
_exptl_crystal_density_diffrn 3.287
_cod_original_formula_sum 'N H5 In P O5'
_cod_database_code 9012272
_amcsd_formula_title (NH4)In(OH)PO4

loop_
_space_group_symop_operation_xyz
x,y,z
y,x,-z
1/2-y,1/2+x,3/4+z
1/2-x,1/2+y,3/4-z
-x,-y,1/2+z
-y,-x,1/2-z
1/2+y,1/2-x,1/4+z
1/2+x,1/2-y,1/4-z

loop_
_atom_site_label
_atom_site_fract_x
_atom_site_fract_y
_atom_site_fract_z
_atom_site_U_iso_or_equiv
N 0.16480 0.48370 0.04370 0.04000
H1 0.21910 0.48300 -0.01400 0.04800
H2 -0.10000 -0.04000 -0.11800 0.06000
H3 0.16700 0.40700 0.07700 0.04800
H4 0.08400 0.49900 0.02000 0.04800
H5 0.18900 0.54600 0.09100 0.04800
In1 0.09939 0.09939 0.00000 0.00974
In2 0.34691 0.34691 -0.50000 0.01004
P 0.16390 0.31040 -0.24470 0.00920
O1 0.22660 0.24810 -0.36060 0.01460
O2 0.50280 0.17710 -0.49410 0.01430
O3 0.20450 0.21160 -0.14130 0.01710
O4 -0.04310 0.27530 0.03250 0.01580
O-h5 -0.04560 0.02030 -0.12430 0.02030

loop_
_cod_related_entry_id
_cod_related_entry_database
_cod_related_entry_code
1 AMCSD 0014024
